data_7229340
loop_
_publ_author_name
'Das, Mriganka'
'Biswas, Amrita'
'Kundu, Bidyut Kumar'
'Mobin, Shaikh M.'
'Udayabhanu, G.'
'Mukhopadhyay, Suman'

_publ_section_title
;
 Targeted synthesis of cadmium(ii) Schiff base complexes towards corrosion
 inhibition on mild steel
;
_journal_issue 77
_journal_name_full 'RSC Adv.'
_journal_page_first 48569
_journal_paper_doi 10.1039/C7RA08633D
_journal_volume 7
_journal_year 2017
_chemical_formula_sum 'C28 H42 Cd2 N18'
_chemical_formula_weight 855.59
_space_group_crystal_system monoclinic
_space_group_IT_number 14
_space_group_name_Hall '-P 2ybc'
_space_group_name_H-M_alt 'P 1 21/c 1'
_symmetry_space_group_name_Hall '-P 2ybc'
_symmetry_space_group_name_H-M 'P 1 21/c 1'
_atom_sites_solution_hydrogens geom
_audit_creation_method SHELXL-2014/7
_audit_update_record
;
2016-08-11 deposited with the CCDC.
2017-10-09 downloaded from the CCDC.
;
_cell_angle_alpha 90
_cell_angle_beta 100.828(2)
_cell_angle_gamma 90
_cell_formula_units_Z 4
_cell_length_a 19.8810(4)
_cell_length_b 10.8934(2)
_cell_length_c 16.2898(3)
_cell_measurement_reflns_used 23281
_cell_measurement_temperature 150(2)
_cell_measurement_theta_max 32.0270
_cell_measurement_theta_min 3.2300
_cell_volume 3465.10(12)
_computing_cell_refinement 'CrysAlis RED, Oxford Diffraction Ltd.,'
_computing_data_collection 'CrysAlis CCD, Oxford Diffraction Ltd.,'
_computing_data_reduction 'CrysAlis RED, Oxford Diffraction Ltd.,'
_computing_molecular_graphics Ortep3
_computing_publication_material Shelx97
_computing_structure_refinement 'SHELXL-2014/7 (Sheldrick, 2014)'
_computing_structure_solution 'SHELXS-97 (Sheldrick, 1997)'
_diffrn_ambient_temperature 150(2)
_diffrn_measured_fraction_theta_full 0.998
_diffrn_measured_fraction_theta_max 0.998
_diffrn_radiation_type MoK\a
_diffrn_radiation_wavelength 0.71073
_diffrn_reflns_av_R_equivalents 0.0306
_diffrn_reflns_av_unetI/netI 0.0183
_diffrn_reflns_Laue_measured_fraction_full 0.998
_diffrn_reflns_Laue_measured_fraction_max 0.998
_diffrn_reflns_limit_h_max 23
_diffrn_reflns_limit_h_min -23
_diffrn_reflns_limit_k_max 12
_diffrn_reflns_limit_k_min -12
_diffrn_reflns_limit_l_max 18
_diffrn_reflns_limit_l_min -19
_diffrn_reflns_number 32482
_diffrn_reflns_point_group_measured_fraction_full 0.998
_diffrn_reflns_point_group_measured_fraction_max 0.998
_diffrn_reflns_theta_full 25.000
_diffrn_reflns_theta_max 25.000
_diffrn_reflns_theta_min 2.911
_exptl_absorpt_coefficient_mu 1.277
_exptl_absorpt_correction_T_max 1.00000
_exptl_absorpt_correction_T_min 0.79925
_exptl_absorpt_correction_type multi-scan
_exptl_absorpt_process_details
;
CrysAlisPro, Agilent Technologies,
Version 1.171.37.35 (release 13-08-2014 CrysAlis171 .NET)
(compiled Aug 13 2014,18:06:01)
Empirical absorption correction using spherical harmonics,
 implemented in SCALE3 ABSPACK scaling algorithm.
;
_exptl_crystal_colour colorless
_exptl_crystal_density_diffrn 1.640
_exptl_crystal_density_method 'not measured'
_exptl_crystal_description block
_exptl_crystal_F_000 1728
_exptl_crystal_size_max 0.330
_exptl_crystal_size_mid 0.260
_exptl_crystal_size_min 0.210
_refine_diff_density_max 0.480
_refine_diff_density_min -0.445
_refine_diff_density_rms 0.050
_refine_ls_extinction_method none
_refine_ls_goodness_of_fit_ref 1.055
_refine_ls_hydrogen_treatment constr
_refine_ls_matrix_type full
_refine_ls_number_parameters 435
_refine_ls_number_reflns 6087
_refine_ls_number_restraints 0
_refine_ls_restrained_S_all 1.055
_refine_ls_R_factor_all 0.0250
_refine_ls_R_factor_gt 0.0220
_refine_ls_shift/su_max 0.005
_refine_ls_shift/su_mean 0.000
_refine_ls_structure_factor_coef Fsqd
_refine_ls_weighting_details 'w=1/[\s^2^(Fo^2^)+(0.0249P)^2^+2.5522P] where P=(Fo^2^+2Fc^2^)/3'
_refine_ls_weighting_scheme calc
_refine_ls_wR_factor_gt 0.0554
_refine_ls_wR_factor_ref 0.0580
_reflns_Friedel_coverage 0.000
_reflns_number_gt 5591
_reflns_number_total 6087
_reflns_threshold_expression 'I > 2\s(I)'
_cod_data_source_file c7ra08633d2.cif
_cod_data_source_block shelx_CCDC1
_cod_database_code 7229340
_shelx_shelxl_version_number 2014/7
_shelx_space_group_comment
;
The symmetry employed for this shelxl refinement is uniquely defined
by the following loop, which should always be used as a source of
symmetry information in preference to the above space-group names.
They are only intended as comments.
;
_shelx_estimated_absorpt_t_min 0.678
_shelx_estimated_absorpt_t_max 0.775

loop_
_space_group_symop_operation_xyz
'x, y, z'
'-x, y+1/2, -z+1/2'
'-x, -y, -z'
'x, -y-1/2, z-1/2'

loop_
_atom_site_label
_atom_site_type_symbol
_atom_site_fract_x
_atom_site_fract_y
_atom_site_fract_z
_atom_site_U_iso_or_equiv
_atom_site_adp_type
_atom_site_occupancy
_atom_site_site_symmetry_order
_atom_site_calc_flag
_atom_site_refinement_flags_posn
_atom_site_refinement_flags_adp
Cd1 Cd 0.28449(2) 0.67478(2) 1.06763(2) 0.03573(6) Uani 1 1 d . .
Cd2 Cd 0.21688(2) 0.27621(2) 1.31018(2) 0.04013(6) Uani 1 1 d . .
N1 N 0.40639(10) 0.65648(18) 1.07231(12) 0.0401(5) Uani 1 1 d . .
N2 N 0.31245(11) 0.71494(19) 0.93809(13) 0.0429(5) Uani 1 1 d . .
N3 N 0.17774(10) 0.73004(18) 0.97962(13) 0.0415(5) Uani 1 1 d . .
N4 N 0.28028(14) 0.4607(2) 1.01451(15) 0.0606(6) Uani 1 1 d . .
N5 N 0.27200(11) 0.43339(18) 0.94422(15) 0.0462(5) Uani 1 1 d . .
N6 N 0.26416(15) 0.4086(2) 0.87304(16) 0.0664(7) Uani 1 1 d . .
N7 N 0.30050(13) 0.8724(2) 1.11714(19) 0.0661(7) Uani 1 1 d . .
N8 N 0.35236(12) 0.9227(2) 1.14313(14) 0.0489(5) Uani 1 1 d . .
N9 N 0.40221(15) 0.9767(3) 1.16863(18) 0.0763(8) Uani 1 1 d . .
N10 N 0.28478(12) 0.5890(2) 1.19248(13) 0.0518(6) Uani 1 1 d . .
N11 N 0.23859(11) 0.53672(19) 1.21282(12) 0.0417(5) Uani 1 1 d . .
N12 N 0.19437(12) 0.4856(2) 1.23637(15) 0.0542(6) Uani 1 1 d . .
N13 N 0.32384(11) 0.3757(2) 1.35729(13) 0.0445(5) Uani 1 1 d . .
N14 N 0.28674(11) 0.25906(19) 1.21179(13) 0.0416(5) Uani 1 1 d . .
N15 N 0.14998(11) 0.16698(19) 1.19723(14) 0.0457(5) Uani 1 1 d . .
N16 N 0.17335(14) 0.3405(3) 1.41670(16) 0.0691(8) Uani 1 1 d . .
N17 N 0.11672(15) 0.3716(3) 1.41348(17) 0.0711(7) Uani 1 1 d . .
N18 N 0.0619(2) 0.4039(5) 1.4144(3) 0.1348(18) Uani 1 1 d . .
C1 C 0.45292(14) 0.6333(3) 1.14063(17) 0.0500(6) Uani 1 1 d . .
H1 H 0.4377 0.6230 1.1921 0.060 Uiso 1 1 calc R U
C2 C 0.52194(15) 0.6236(3) 1.1407(2) 0.0599(8) Uani 1 1 d . .
H2 H 0.5535 0.6053 1.1906 0.072 Uiso 1 1 calc R U
C3 C 0.54386(15) 0.6411(3) 1.0670(2) 0.0660(8) Uani 1 1 d . .
H3 H 0.5912 0.6361 1.0649 0.079 Uiso 1 1 calc R U
C4 C 0.49625(15) 0.6660(3) 0.9953(2) 0.0578(7) Uani 1 1 d . .
H4 H 0.5108 0.6791 0.9437 0.069 Uiso 1 1 calc R U
C5 C 0.42752(13) 0.6716(2) 0.99912(16) 0.0408(5) Uani 1 1 d . .
C6 C 0.37248(14) 0.6958(2) 0.92412(16) 0.0452(6) Uani 1 1 d . .
C7 C 0.3900(2) 0.6946(4) 0.83872(19) 0.0790(11) Uani 1 1 d . .
H7A H 0.3803 0.6132 0.8136 0.118 Uiso 1 1 calc R U
H7B H 0.4388 0.7135 0.8429 0.118 Uiso 1 1 calc R U
H7C H 0.3625 0.7564 0.8037 0.118 Uiso 1 1 calc R U
C8 C 0.25337(15) 0.7397(3) 0.87286(17) 0.0565(7) Uani 1 1 d . .
H8A H 0.2357 0.6620 0.8456 0.068 Uiso 1 1 calc R U
H8B H 0.2668 0.7940 0.8299 0.068 Uiso 1 1 calc R U
C9 C 0.19836(15) 0.8011(3) 0.91111(19) 0.0553(7) Uani 1 1 d . .
H9A H 0.2152 0.8826 0.9329 0.066 Uiso 1 1 calc R U
H9B H 0.1575 0.8145 0.8668 0.066 Uiso 1 1 calc R U
C10 C 0.13597(13) 0.6227(3) 0.94577(17) 0.0496(6) Uani 1 1 d . .
H10A H 0.1634 0.5685 0.9161 0.059 Uiso 1 1 calc R U
H10B H 0.0956 0.6510 0.9049 0.059 Uiso 1 1 calc R U
C11 C 0.11212(15) 0.5509(3) 1.0146(2) 0.0610(8) Uani 1 1 d . .
H11A H 0.0831 0.4816 0.9897 0.073 Uiso 1 1 calc R U
H11B H 0.1524 0.5165 1.0527 0.073 Uiso 1 1 calc R U
C12 C 0.07184(17) 0.6307(4) 1.0640(2) 0.0762(10) Uani 1 1 d . .
H12A H 0.0280 0.6551 1.0282 0.091 Uiso 1 1 calc R U
H12B H 0.0613 0.5837 1.1121 0.091 Uiso 1 1 calc R U
C13 C 0.11263(17) 0.7438(3) 1.0952(2) 0.0684(9) Uani 1 1 d . .
H13A H 0.0839 0.7995 1.1221 0.082 Uiso 1 1 calc R U
H13B H 0.1528 0.7198 1.1378 0.082 Uiso 1 1 calc R U
C14 C 0.13660(15) 0.8106(3) 1.0253(2) 0.0591(8) Uani 1 1 d . .
H14A H 0.0963 0.8418 0.9857 0.071 Uiso 1 1 calc R U
H14B H 0.1647 0.8820 1.0485 0.071 Uiso 1 1 calc R U
C15 C 0.33956(15) 0.4367(3) 1.42914(17) 0.0539(7) Uani 1 1 d . .
H15 H 0.3077 0.4365 1.4659 0.065 Uiso 1 1 calc R U
C16 C 0.39975(16) 0.4997(3) 1.45231(19) 0.0649(8) Uani 1 1 d . .
H16 H 0.4091 0.5437 1.5036 0.078 Uiso 1 1 calc R U
C17 C 0.44639(16) 0.4980(3) 1.3996(2) 0.0670(8) Uani 1 1 d . .
H17 H 0.4887 0.5404 1.4144 0.080 Uiso 1 1 calc R U
C18 C 0.43125(14) 0.4341(3) 1.32531(18) 0.0543(7) Uani 1 1 d . .
H18 H 0.4633 0.4307 1.2888 0.065 Uiso 1 1 calc R U
C19 C 0.36853(12) 0.3748(2) 1.30465(16) 0.0432(6) Uani 1 1 d . .
C20 C 0.34575(13) 0.3083(2) 1.22333(16) 0.0436(6) Uani 1 1 d . .
C21 C 0.39257(15) 0.3056(3) 1.16057(19) 0.0593(7) Uani 1 1 d . .
H21A H 0.3908 0.2241 1.1347 0.089 Uiso 1 1 calc R U
H21B H 0.4396 0.3233 1.1888 0.089 Uiso 1 1 calc R U
H21C H 0.3777 0.3675 1.1173 0.089 Uiso 1 1 calc R U
C22 C 0.25501(15) 0.1985(3) 1.13491(17) 0.0517(7) Uani 1 1 d . .
H22A H 0.2901 0.1532 1.1112 0.062 Uiso 1 1 calc R U
H22B H 0.2339 0.2603 1.0935 0.062 Uiso 1 1 calc R U
C23 C 0.20104(16) 0.1106(3) 1.15305(19) 0.0577(7) Uani 1 1 d . .
H23A H 0.1767 0.0754 1.0996 0.069 Uiso 1 1 calc R U
H23B H 0.2239 0.0421 1.1874 0.069 Uiso 1 1 calc R U
C24 C 0.10328(15) 0.2488(3) 1.14264(18) 0.0556(7) Uani 1 1 d . .
H24A H 0.0797 0.2023 1.0933 0.067 Uiso 1 1 calc R U
H24B H 0.1298 0.3157 1.1226 0.067 Uiso 1 1 calc R U
C25 C 0.05143(15) 0.3027(3) 1.1871(2) 0.0638(8) Uani 1 1 d . .
H25A H 0.0201 0.3558 1.1480 0.077 Uiso 1 1 calc R U
H25B H 0.0749 0.3548 1.2336 0.077 Uiso 1 1 calc R U
C26 C 0.01008(17) 0.2056(4) 1.2217(2) 0.0770(10) Uani 1 1 d . .
H26A H -0.0199 0.1627 1.1751 0.092 Uiso 1 1 calc R U
H26B H -0.0193 0.2449 1.2569 0.092 Uiso 1 1 calc R U
C27 C 0.05734(17) 0.1140(3) 1.2733(2) 0.0736(9) Uani 1 1 d . .
H27A H 0.0809 0.1538 1.3255 0.088 Uiso 1 1 calc R U
H27B H 0.0300 0.0447 1.2888 0.088 Uiso 1 1 calc R U
C28 C 0.10973(16) 0.0658(3) 1.2261(2) 0.0631(8) Uani 1 1 d . .
H28A H 0.1412 0.0096 1.2626 0.076 Uiso 1 1 calc R U
H28B H 0.0864 0.0183 1.1771 0.076 Uiso 1 1 calc R U

loop_
_atom_site_aniso_label
_atom_site_aniso_U_11
_atom_site_aniso_U_22
_atom_site_aniso_U_33
_atom_site_aniso_U_23
_atom_site_aniso_U_13
_atom_site_aniso_U_12
Cd1 0.03696(10) 0.03907(10) 0.03107(10) 0.00135(7) 0.00616(7) -0.00206(7)
Cd2 0.04206(11) 0.04548(11) 0.03470(10) 0.00261(7) 0.01200(8) -0.00071(8)
N1 0.0414(11) 0.0420(11) 0.0367(11) 0.0020(8) 0.0064(9) 0.0007(9)
N2 0.0453(12) 0.0476(12) 0.0350(11) 0.0112(9) 0.0058(9) -0.0008(10)
N3 0.0360(11) 0.0373(10) 0.0491(12) 0.0037(9) 0.0024(9) 0.0005(9)
N4 0.0879(19) 0.0422(13) 0.0460(14) -0.0038(10) -0.0023(12) -0.0026(12)
N5 0.0459(12) 0.0340(11) 0.0563(15) -0.0040(10) 0.0036(10) 0.0008(9)
N6 0.088(2) 0.0560(15) 0.0557(16) -0.0199(12) 0.0161(14) -0.0110(14)
N7 0.0469(14) 0.0471(13) 0.101(2) -0.0228(14) 0.0053(13) -0.0023(11)
N8 0.0533(14) 0.0476(12) 0.0462(12) -0.0036(10) 0.0104(11) 0.0033(11)
N9 0.0628(17) 0.088(2) 0.0752(19) -0.0105(16) 0.0057(14) -0.0226(16)
N10 0.0579(14) 0.0619(14) 0.0352(11) 0.0056(10) 0.0078(10) -0.0116(12)
N11 0.0524(13) 0.0402(11) 0.0309(10) -0.0010(8) 0.0035(9) 0.0020(10)
N12 0.0540(14) 0.0496(13) 0.0610(15) 0.0095(11) 0.0155(12) -0.0009(11)
N13 0.0434(12) 0.0497(12) 0.0404(11) 0.0037(9) 0.0078(9) 0.0055(10)
N14 0.0445(12) 0.0430(11) 0.0394(11) 0.0025(9) 0.0128(9) 0.0027(9)
N15 0.0463(12) 0.0435(12) 0.0473(12) -0.0023(9) 0.0086(10) -0.0043(9)
N16 0.0620(17) 0.105(2) 0.0448(14) -0.0091(13) 0.0204(12) 0.0097(15)
N17 0.0650(19) 0.090(2) 0.0636(17) -0.0228(15) 0.0244(14) -0.0057(16)
N18 0.071(2) 0.186(5) 0.152(4) -0.066(3) 0.033(2) 0.019(3)
C1 0.0527(16) 0.0506(15) 0.0428(14) 0.0009(12) -0.0010(12) -0.0007(13)
C2 0.0519(17) 0.0524(16) 0.0666(19) -0.0043(14) -0.0115(14) 0.0028(13)
C3 0.0391(15) 0.0627(19) 0.094(3) -0.0081(17) 0.0072(16) 0.0001(14)
C4 0.0498(16) 0.0649(19) 0.0639(18) 0.0011(14) 0.0239(14) 0.0011(14)
C5 0.0419(13) 0.0395(13) 0.0431(14) 0.0003(10) 0.0130(11) 0.0017(10)
C6 0.0545(16) 0.0466(14) 0.0369(13) 0.0048(11) 0.0149(12) 0.0043(12)
C7 0.087(2) 0.113(3) 0.0423(17) 0.0086(17) 0.0237(17) 0.023(2)
C8 0.0559(17) 0.0710(19) 0.0395(15) 0.0216(13) 0.0013(12) -0.0015(14)
C9 0.0475(15) 0.0520(16) 0.0619(18) 0.0227(14) -0.0014(13) 0.0008(13)
C10 0.0403(14) 0.0503(15) 0.0523(16) -0.0019(12) -0.0064(12) -0.0044(12)
C11 0.0520(17) 0.0550(17) 0.074(2) 0.0012(15) 0.0054(15) -0.0197(14)
C12 0.0535(18) 0.088(2) 0.091(3) 0.011(2) 0.0249(17) -0.0086(18)
C13 0.0554(19) 0.075(2) 0.078(2) -0.0109(17) 0.0210(16) 0.0111(16)
C14 0.0452(16) 0.0433(15) 0.087(2) -0.0047(14) 0.0075(15) 0.0065(12)
C15 0.0528(16) 0.0635(18) 0.0440(15) -0.0014(13) 0.0057(12) 0.0056(14)
C16 0.0629(19) 0.074(2) 0.0518(17) -0.0101(15) -0.0044(14) 0.0034(16)
C17 0.0480(17) 0.076(2) 0.069(2) 0.0009(17) -0.0091(15) -0.0069(15)
C18 0.0405(14) 0.0646(18) 0.0560(17) 0.0129(14) 0.0044(12) 0.0029(13)
C19 0.0399(13) 0.0453(14) 0.0441(14) 0.0109(11) 0.0072(11) 0.0058(11)
C20 0.0442(14) 0.0450(14) 0.0437(14) 0.0093(11) 0.0136(11) 0.0095(11)
C21 0.0535(17) 0.073(2) 0.0566(18) 0.0013(15) 0.0243(14) 0.0019(15)
C22 0.0592(17) 0.0566(16) 0.0422(15) -0.0092(12) 0.0169(13) 0.0029(13)
C23 0.0685(19) 0.0483(16) 0.0565(17) -0.0114(13) 0.0124(14) 0.0021(14)
C24 0.0591(18) 0.0511(16) 0.0508(16) 0.0055(13) -0.0046(13) -0.0043(13)
C25 0.0449(16) 0.0628(19) 0.077(2) 0.0043(16) -0.0055(15) 0.0057(14)
C26 0.0462(18) 0.097(3) 0.088(3) 0.004(2) 0.0119(17) 0.0021(17)
C27 0.065(2) 0.079(2) 0.080(2) 0.0148(18) 0.0241(18) -0.0196(18)
C28 0.0629(19) 0.0417(15) 0.080(2) 0.0022(14) 0.0004(16) -0.0063(14)

loop_
_atom_type_symbol
_atom_type_description
_atom_type_scat_dispersion_real
_atom_type_scat_dispersion_imag
_atom_type_scat_source
C C 0.0033 0.0016 'International Tables Vol C Tables 4.2.6.8 and 6.1.1.4'
H H 0.0000 0.0000 'International Tables Vol C Tables 4.2.6.8 and 6.1.1.4'
N N 0.0061 0.0033 'International Tables Vol C Tables 4.2.6.8 and 6.1.1.4'
Cd Cd -0.8075 1.2024 'International Tables Vol C Tables 4.2.6.8 and 6.1.1.4'

loop_
_geom_angle_atom_site_label_1
_geom_angle_atom_site_label_2
_geom_angle_atom_site_label_3
_geom_angle
_geom_angle_site_symmetry_1
_geom_angle_site_symmetry_3
N10 Cd1 N7 95.48(10) . .
N10 Cd1 N2 160.82(8) . .
N7 Cd1 N2 95.82(9) . .
N10 Cd1 N3 119.86(8) . .
N7 Cd1 N3 91.34(8) . .
N2 Cd1 N3 75.29(7) . .
N10 Cd1 N1 96.06(8) . .
N7 Cd1 N1 89.67(8) . .
N2 Cd1 N1 68.58(7) . .
N3 Cd1 N1 143.77(7) . .
N10 Cd1 N4 85.34(8) . .
N7 Cd1 N4 174.02(9) . .
N2 Cd1 N4 81.86(8) . .
N3 Cd1 N4 93.39(8) . .
N1 Cd1 N4 84.35(8) . .
N16 Cd2 N14 161.70(10) . .
N16 Cd2 N6 96.48(10) . 4_566
N14 Cd2 N6 89.41(8) . 4_566
N16 Cd2 N15 121.69(9) . .
N14 Cd2 N15 75.24(8) . .
N6 Cd2 N15 91.60(9) 4_566 .
N16 Cd2 N13 93.49(9) . .
N14 Cd2 N13 69.18(7) . .
N6 Cd2 N13 89.42(9) 4_566 .
N15 Cd2 N13 144.39(7) . .
N16 Cd2 N12 91.53(10) . .
N14 Cd2 N12 79.80(7) . .
N6 Cd2 N12 166.54(9) 4_566 .
N15 Cd2 N12 93.39(8) . .
N13 Cd2 N12 79.27(7) . .
C1 N1 C5 118.7(2) . .
C1 N1 Cd1 125.24(18) . .
C5 N1 Cd1 116.06(16) . .
C6 N2 C8 123.7(2) . .
C6 N2 Cd1 121.60(17) . .
C8 N2 Cd1 113.63(16) . .
C9 N3 C10 110.4(2) . .
C9 N3 C14 109.0(2) . .
C10 N3 C14 109.2(2) . .
C9 N3 Cd1 104.03(15) . .
C10 N3 Cd1 113.29(15) . .
C14 N3 Cd1 110.80(17) . .
N5 N4 Cd1 124.88(19) . .
N4 N5 N6 178.4(3) . .
N5 N6 Cd2 126.2(2) . 4_565
N8 N7 Cd1 128.2(2) . .
N9 N8 N7 177.4(3) . .
N11 N10 Cd1 126.00(18) . .
N12 N11 N10 177.1(3) . .
N11 N12 Cd2 120.05(18) . .
C15 N13 C19 119.3(2) . .
C15 N13 Cd2 123.95(18) . .
C19 N13 Cd2 116.61(17) . .
C20 N14 C22 124.0(2) . .
C20 N14 Cd2 121.33(18) . .
C22 N14 Cd2 114.44(16) . .
C24 N15 C23 111.8(2) . .
C24 N15 C28 109.0(2) . .
C23 N15 C28 107.7(2) . .
C24 N15 Cd2 111.39(16) . .
C23 N15 Cd2 104.39(16) . .
C28 N15 Cd2 112.44(17) . .
N17 N16 Cd2 125.3(2) . .
N18 N17 N16 176.6(4) . .
N1 C1 C2 123.5(3) . .
N1 C1 H1 118.3 . .
C2 C1 H1 118.3 . .
C3 C2 C1 118.2(3) . .
C3 C2 H2 120.9 . .
C1 C2 H2 120.9 . .
C2 C3 C4 119.2(3) . .
C2 C3 H3 120.4 . .
C4 C3 H3 120.4 . .
C5 C4 C3 119.7(3) . .
C5 C4 H4 120.1 . .
C3 C4 H4 120.1 . .
N1 C5 C4 120.7(2) . .
N1 C5 C6 116.2(2) . .
C4 C5 C6 123.1(2) . .
N2 C6 C7 123.9(3) . .
N2 C6 C5 116.6(2) . .
C7 C6 C5 119.5(2) . .
C6 C7 H7A 109.5 . .
C6 C7 H7B 109.5 . .
H7A C7 H7B 109.5 . .
C6 C7 H7C 109.5 . .
H7A C7 H7C 109.5 . .
H7B C7 H7C 109.5 . .
N2 C8 C9 109.2(2) . .
N2 C8 H8A 109.8 . .
C9 C8 H8A 109.8 . .
N2 C8 H8B 109.8 . .
C9 C8 H8B 109.8 . .
H8A C8 H8B 108.3 . .
N3 C9 C8 113.8(2) . .
N3 C9 H9A 108.8 . .
C8 C9 H9A 108.8 . .
N3 C9 H9B 108.8 . .
C8 C9 H9B 108.8 . .
H9A C9 H9B 107.7 . .
N3 C10 C11 111.4(2) . .
N3 C10 H10A 109.4 . .
C11 C10 H10A 109.4 . .
N3 C10 H10B 109.4 . .
C11 C10 H10B 109.4 . .
H10A C10 H10B 108.0 . .
C12 C11 C10 111.6(3) . .
C12 C11 H11A 109.3 . .
C10 C11 H11A 109.3 . .
C12 C11 H11B 109.3 . .
C10 C11 H11B 109.3 . .
H11A C11 H11B 108.0 . .
C13 C12 C11 110.1(3) . .
C13 C12 H12A 109.6 . .
C11 C12 H12A 109.6 . .
C13 C12 H12B 109.6 . .
C11 C12 H12B 109.6 . .
H12A C12 H12B 108.2 . .
C14 C13 C12 111.5(3) . .
C14 C13 H13A 109.3 . .
C12 C13 H13A 109.3 . .
C14 C13 H13B 109.3 . .
C12 C13 H13B 109.3 . .
H13A C13 H13B 108.0 . .
N3 C14 C13 112.1(2) . .
N3 C14 H14A 109.2 . .
C13 C14 H14A 109.2 . .
N3 C14 H14B 109.2 . .
C13 C14 H14B 109.2 . .
H14A C14 H14B 107.9 . .
N13 C15 C16 122.8(3) . .
N13 C15 H15 118.6 . .
C16 C15 H15 118.6 . .
C15 C16 C17 118.5(3) . .
C15 C16 H16 120.8 . .
C17 C16 H16 120.8 . .
C16 C17 C18 119.5(3) . .
C16 C17 H17 120.2 . .
C18 C17 H17 120.2 . .
C17 C18 C19 119.0(3) . .
C17 C18 H18 120.5 . .
C19 C18 H18 120.5 . .
N13 C19 C18 120.9(3) . .
N13 C19 C20 116.0(2) . .
C18 C19 C20 123.1(2) . .
N14 C20 C19 116.8(2) . .
N14 C20 C21 124.2(3) . .
C19 C20 C21 119.0(2) . .
C20 C21 H21A 109.5 . .
C20 C21 H21B 109.5 . .
H21A C21 H21B 109.5 . .
C20 C21 H21C 109.5 . .
H21A C21 H21C 109.5 . .
H21B C21 H21C 109.5 . .
N14 C22 C23 109.3(2) . .
N14 C22 H22A 109.8 . .
C23 C22 H22A 109.8 . .
N14 C22 H22B 109.8 . .
C23 C22 H22B 109.8 . .
H22A C22 H22B 108.3 . .
N15 C23 C22 114.1(2) . .
N15 C23 H23A 108.7 . .
C22 C23 H23A 108.7 . .
N15 C23 H23B 108.7 . .
C22 C23 H23B 108.7 . .
H23A C23 H23B 107.6 . .
N15 C24 C25 111.3(2) . .
N15 C24 H24A 109.4 . .
C25 C24 H24A 109.4 . .
N15 C24 H24B 109.4 . .
C25 C24 H24B 109.4 . .
H24A C24 H24B 108.0 . .
C24 C25 C26 112.4(3) . .
C24 C25 H25A 109.1 . .
C26 C25 H25A 109.1 . .
C24 C25 H25B 109.1 . .
C26 C25 H25B 109.1 . .
H25A C25 H25B 107.9 . .
C25 C26 C27 110.1(3) . .
C25 C26 H26A 109.6 . .
C27 C26 H26A 109.6 . .
C25 C26 H26B 109.6 . .
C27 C26 H26B 109.6 . .
H26A C26 H26B 108.2 . .
C28 C27 C26 111.4(3) . .
C28 C27 H27A 109.4 . .
C26 C27 H27A 109.4 . .
C28 C27 H27B 109.4 . .
C26 C27 H27B 109.4 . .
H27A C27 H27B 108.0 . .
N15 C28 C27 111.6(2) . .
N15 C28 H28A 109.3 . .
C27 C28 H28A 109.3 . .
N15 C28 H28B 109.3 . .
C27 C28 H28B 109.3 . .
H28A C28 H28B 108.0 . .

loop_
_geom_bond_atom_site_label_1
_geom_bond_atom_site_label_2
_geom_bond_distance
_geom_bond_site_symmetry_2
Cd1 N10 2.237(2) .
Cd1 N7 2.299(2) .
Cd1 N2 2.322(2) .
Cd1 N3 2.404(2) .
Cd1 N1 2.419(2) .
Cd1 N4 2.483(2) .
Cd2 N16 2.194(2) .
Cd2 N14 2.317(2) .
Cd2 N6 2.372(2) 4_566
Cd2 N15 2.377(2) .
Cd2 N13 2.382(2) .
Cd2 N12 2.578(2) .
N1 C1 1.331(3) .
N1 C5 1.347(3) .
N2 C6 1.273(3) .
N2 C8 1.454(3) .
N3 C9 1.478(3) .
N3 C10 1.479(3) .
N3 C14 1.491(4) .
N4 N5 1.164(3) .
N5 N6 1.172(3) .
N6 Cd2 2.372(2) 4_565
N7 N8 1.174(3) .
N8 N9 1.160(3) .
N10 N11 1.180(3) .
N11 N12 1.165(3) .
N13 C15 1.331(3) .
N13 C19 1.346(3) .
N14 C20 1.271(3) .
N14 C22 1.451(3) .
N15 C24 1.462(3) .
N15 C23 1.483(3) .
N15 C28 1.489(4) .
N16 N17 1.167(4) .
N17 N18 1.148(4) .
C1 C2 1.376(4) .
C1 H1 0.9500 .
C2 C3 1.365(5) .
C2 H2 0.9500 .
C3 C4 1.386(5) .
C3 H3 0.9500 .
C4 C5 1.381(4) .
C4 H4 0.9500 .
C5 C6 1.502(4) .
C6 C7 1.497(4) .
C7 H7A 0.9800 .
C7 H7B 0.9800 .
C7 H7C 0.9800 .
C8 C9 1.512(4) .
C8 H8A 0.9900 .
C8 H8B 0.9900 .
C9 H9A 0.9900 .
C9 H9B 0.9900 .
C10 C11 1.515(4) .
C10 H10A 0.9900 .
C10 H10B 0.9900 .
C11 C12 1.512(5) .
C11 H11A 0.9900 .
C11 H11B 0.9900 .
C12 C13 1.510(5) .
C12 H12A 0.9900 .
C12 H12B 0.9900 .
C13 C14 1.502(5) .
C13 H13A 0.9900 .
C13 H13B 0.9900 .
C14 H14A 0.9900 .
C14 H14B 0.9900 .
C15 C16 1.370(4) .
C15 H15 0.9500 .
C16 C17 1.377(5) .
C16 H16 0.9500 .
C17 C18 1.380(4) .
C17 H17 0.9500 .
C18 C19 1.388(4) .
C18 H18 0.9500 .
C19 C20 1.503(4) .
C20 C21 1.507(4) .
C21 H21A 0.9800 .
C21 H21B 0.9800 .
C21 H21C 0.9800 .
C22 C23 1.508(4) .
C22 H22A 0.9900 .
C22 H22B 0.9900 .
C23 H23A 0.9900 .
C23 H23B 0.9900 .
C24 C25 1.487(4) .
C24 H24A 0.9900 .
C24 H24B 0.9900 .
C25 C26 1.512(5) .
C25 H25A 0.9900 .
C25 H25B 0.9900 .
C26 C27 1.513(5) .
C26 H26A 0.9900 .
C26 H26B 0.9900 .
C27 C28 1.501(5) .
C27 H27A 0.9900 .
C27 H27B 0.9900 .
C28 H28A 0.9900 .
C28 H28B 0.9900 .

loop_
_geom_torsion_atom_site_label_1
_geom_torsion_atom_site_label_2
_geom_torsion_atom_site_label_3
_geom_torsion_atom_site_label_4
_geom_torsion
C5 N1 C1 C2 -0.2(4)
Cd1 N1 C1 C2 -180.0(2)
N1 C1 C2 C3 1.3(4)
C1 C2 C3 C4 -0.9(5)
C2 C3 C4 C5 -0.6(5)
C1 N1 C5 C4 -1.4(4)
Cd1 N1 C5 C4 178.4(2)
C1 N1 C5 C6 179.2(2)
Cd1 N1 C5 C6 -1.0(3)
C3 C4 C5 N1 1.8(4)
C3 C4 C5 C6 -178.8(3)
C8 N2 C6 C7 -0.9(4)
Cd1 N2 C6 C7 166.7(2)
C8 N2 C6 C5 180.0(2)
Cd1 N2 C6 C5 -12.4(3)
N1 C5 C6 N2 8.5(3)
C4 C5 C6 N2 -170.9(3)
N1 C5 C6 C7 -170.7(3)
C4 C5 C6 C7 9.9(4)
C6 N2 C8 C9 -160.0(2)
Cd1 N2 C8 C9 31.5(3)
C10 N3 C9 C8 -73.4(3)
C14 N3 C9 C8 166.7(2)
Cd1 N3 C9 C8 48.4(3)
N2 C8 C9 N3 -56.1(3)
C9 N3 C10 C11 -178.0(2)
C14 N3 C10 C11 -58.2(3)
Cd1 N3 C10 C11 65.8(3)
N3 C10 C11 C12 57.1(3)
C10 C11 C12 C13 -53.3(4)
C11 C12 C13 C14 52.9(4)
C9 N3 C14 C13 179.0(2)
C10 N3 C14 C13 58.3(3)
Cd1 N3 C14 C13 -67.1(3)
C12 C13 C14 N3 -56.5(3)
C19 N13 C15 C16 0.2(4)
Cd2 N13 C15 C16 -175.7(2)
N13 C15 C16 C17 -1.2(5)
C15 C16 C17 C18 0.4(5)
C16 C17 C18 C19 1.2(5)
C15 N13 C19 C18 1.6(4)
Cd2 N13 C19 C18 177.76(19)
C15 N13 C19 C20 -177.6(2)
Cd2 N13 C19 C20 -1.4(3)
C17 C18 C19 N13 -2.3(4)
C17 C18 C19 C20 176.8(3)
C22 N14 C20 C19 175.8(2)
Cd2 N14 C20 C19 1.7(3)
C22 N14 C20 C21 -3.1(4)
Cd2 N14 C20 C21 -177.2(2)
N13 C19 C20 N14 -0.1(3)
C18 C19 C20 N14 -179.2(2)
N13 C19 C20 C21 178.8(2)
C18 C19 C20 C21 -0.3(4)
C20 N14 C22 C23 157.9(2)
Cd2 N14 C22 C23 -27.6(3)
C24 N15 C23 C22 71.8(3)
C28 N15 C23 C22 -168.4(2)
Cd2 N15 C23 C22 -48.7(3)
N14 C22 C23 N15 53.2(3)
C23 N15 C24 C25 178.8(2)
C28 N15 C24 C25 59.8(3)
Cd2 N15 C24 C25 -64.8(3)
N15 C24 C25 C26 -57.4(3)
C24 C25 C26 C27 51.9(4)
C25 C26 C27 C28 -51.0(4)
C24 N15 C28 C27 -59.6(3)
C23 N15 C28 C27 178.9(3)
Cd2 N15 C28 C27 64.4(3)
C26 C27 C28 N15 56.0(4)
